data_7021568
loop_
_publ_author_name
'Liu, Bin'
'Jia, Yan-Yan'
'Jin, Jin'
'Liu, Xue-Mei'
'Wang, Dan'
'Xue, Gang-Lin'

_publ_section_title
;
 Cadmium diruthenium(ii,iii) carbonates showing diverse magnetism behavior
 arising from variety configuration of [Ru2(CO3)4]n(3n-) layer.
;
_journal_issue 28
_journal_name_full 'Dalton transactions (Cambridge, England : 2003)'
_journal_page_first 10208
_journal_page_last 10213
_journal_paper_doi 10.1039/c3dt51143j
_journal_volume 42
_journal_year 2013
_chemical_formula_moiety 'C8 H16 Cd2 K2 O32 Ru4, 3(O)'
_chemical_formula_sum 'C8 H16 Cd2 K2 O35 Ru4'
_chemical_formula_weight 1379.49
_chemical_name_systematic
;
?
;
_space_group_IT_number 19
_symmetry_cell_setting orthorhombic
_symmetry_space_group_name_Hall 'P 2ac 2ab'
_symmetry_space_group_name_H-M 'P 21 21 21'
_atom_sites_solution_hydrogens geom
_atom_sites_solution_primary direct
_atom_sites_solution_secondary difmap
_audit_creation_method SHELXL-97
_cell_angle_alpha 90.00
_cell_angle_beta 90.00
_cell_angle_gamma 90.00
_cell_formula_units_Z 4
_cell_length_a 8.7950(18)
_cell_length_b 17.516(4)
_cell_length_c 20.637(4)
_cell_measurement_temperature 293(2)
_cell_volume 3179.2(12)
_computing_cell_refinement 'Bruker SMART'
_computing_data_collection 'Bruker SMART'
_computing_data_reduction 'Bruker SHELXTL'
_computing_molecular_graphics 'Bruker SHELXTL'
_computing_publication_material 'Bruker SHELXTL'
_computing_structure_refinement 'SHELXL-97 (Sheldrick, 1997)'
_computing_structure_solution 'SHELXS-97 (Sheldrick, 1990)'
_diffrn_ambient_temperature 293(2)
_diffrn_measured_fraction_theta_full 0.997
_diffrn_measured_fraction_theta_max 0.997
_diffrn_measurement_device_type 'APEX II CCD'
_diffrn_measurement_method '\w-\p scans'
_diffrn_radiation_monochromator graphite
_diffrn_radiation_source 'fine-focus sealed tube'
_diffrn_radiation_type MoK\a
_diffrn_radiation_wavelength 0.71073
_diffrn_reflns_av_R_equivalents 0.0908
_diffrn_reflns_av_sigmaI/netI 0.0768
_diffrn_reflns_limit_h_max 11
_diffrn_reflns_limit_h_min -11
_diffrn_reflns_limit_k_max 22
_diffrn_reflns_limit_k_min -22
_diffrn_reflns_limit_l_max 26
_diffrn_reflns_limit_l_min -26
_diffrn_reflns_number 32829
_diffrn_reflns_theta_full 27.48
_diffrn_reflns_theta_max 27.48
_diffrn_reflns_theta_min 3.04
_exptl_absorpt_coefficient_mu 3.556
_exptl_absorpt_correction_T_max 0.5366
_exptl_absorpt_correction_T_min 0.4583
_exptl_absorpt_correction_type multi-scan
_exptl_absorpt_process_details sadabs
_exptl_crystal_colour red-brown
_exptl_crystal_density_diffrn 2.882
_exptl_crystal_density_method 'not measured'
_exptl_crystal_description plate
_exptl_crystal_F_000 2616
_exptl_crystal_size_max 0.26
_exptl_crystal_size_mid 0.23
_exptl_crystal_size_min 0.20
_refine_diff_density_max 1.702
_refine_diff_density_min -1.130
_refine_diff_density_rms 0.229
_refine_ls_abs_structure_details 'Flack H D (1983), Acta Cryst. A39, 876-881'
_refine_ls_abs_structure_Flack 1.04(5)
_refine_ls_extinction_method none
_refine_ls_goodness_of_fit_ref 1.074
_refine_ls_hydrogen_treatment constr
_refine_ls_matrix_type full
_refine_ls_number_parameters 442
_refine_ls_number_reflns 7264
_refine_ls_number_restraints 0
_refine_ls_restrained_S_all 1.074
_refine_ls_R_factor_all 0.0738
_refine_ls_R_factor_gt 0.0579
_refine_ls_shift/su_max 0.026
_refine_ls_shift/su_mean 0.004
_refine_ls_structure_factor_coef Fsqd
_refine_ls_weighting_details 'calc w=1/[\s^2^(Fo^2^)+(0.0509P)^2^+0.3206P] where P=(Fo^2^+2Fc^2^)/3'
_refine_ls_weighting_scheme calc
_refine_ls_wR_factor_gt 0.1125
_refine_ls_wR_factor_ref 0.1187
_reflns_number_gt 6192
_reflns_number_total 7264
_reflns_threshold_expression >2sigma(I)
_cod_data_source_file c3dt51143j.txt
_cod_data_source_block cdru-ceng
_cod_depositor_comments
;
The following automatic conversions were performed:

'_symmetry_cell_setting' value 'Orthorhombic' changed to
'orthorhombic' according to
/home/saulius/struct/CIF-dictionaries/cif_core.dic dictionary named
'cif_core.dic' version 2.4.2 from 2011-04-26.

Automatic conversion script
Id: cif_fix_values 1891 2012-01-12 08:04:46Z andrius 
;
_cod_original_cell_volume 3179.1(11)
_cod_database_code 7021568

loop_
_symmetry_equiv_pos_as_xyz
'x, y, z'
'-x+1/2, -y, z+1/2'
'-x, y+1/2, -z+1/2'
'x+1/2, -y+1/2, -z'

loop_
_atom_site_label
_atom_site_type_symbol
_atom_site_fract_x
_atom_site_fract_y
_atom_site_fract_z
_atom_site_U_iso_or_equiv
_atom_site_adp_type
_atom_site_occupancy
_atom_site_symmetry_multiplicity
_atom_site_calc_flag
_atom_site_refinement_flags
Cd1 Cd 0.36562(10) 0.38027(4) 0.24512(4) 0.0247(2) Uani 1 1 d .
Cd2 Cd 0.00366(9) 0.69380(5) 0.25208(4) 0.0255(2) Uani 1 1 d .
Ru1 Ru 0.59379(8) 0.66242(4) 0.56032(4) 0.01058(17) Uani 1 1 d .
Ru2 Ru 0.41097(8) 0.57169(4) 0.56001(4) 0.01062(17) Uani 1 1 d .
Ru3 Ru 0.07134(8) 0.32778(4) 0.43094(4) 0.01039(17) Uani 1 1 d .
Ru4 Ru -0.10697(9) 0.42049(4) 0.42843(4) 0.01073(17) Uani 1 1 d .
K1 K -0.0019(3) 0.62506(13) 0.44661(14) 0.0291(6) Uani 1 1 d .
K2 K 0.4772(3) 0.36987(13) 0.43953(14) 0.0280(6) Uani 1 1 d .
C1 C 0.3857(12) 0.6789(5) 0.6674(5) 0.0146(12) Uani 1 1 d .
C2 C 0.6748(11) 0.5287(6) 0.6381(5) 0.019(2) Uani 1 1 d .
C3 C 0.6394(12) 0.5472(5) 0.4617(5) 0.0146(12) Uani 1 1 d .
C4 C 0.3345(12) 0.7010(5) 0.4796(5) 0.0146(12) Uani 1 1 d .
C5 C 0.1338(12) 0.4440(6) 0.3334(5) 0.018(2) Uani 1 1 d .
C6 C 0.1347(13) 0.4521(6) 0.5209(5) 0.018(2) Uani 1 1 d .
C7 C -0.1787(12) 0.2997(6) 0.5212(5) 0.016(2) Uani 1 1 d .
C8 C -0.1504(11) 0.3046(6) 0.3288(5) 0.016(2) Uani 1 1 d .
O1 O 0.4987(8) 0.7124(4) 0.6396(3) 0.0181(11) Uani 1 1 d .
O2 O 0.3160(8) 0.6211(4) 0.6400(4) 0.0189(17) Uani 1 1 d .
O3 O 0.3373(8) 0.7032(4) 0.7219(3) 0.0227(17) Uani 1 1 d .
O4 O 0.7229(7) 0.5968(4) 0.6184(3) 0.0169(16) Uani 1 1 d .
O5 O 0.5405(8) 0.5058(4) 0.6190(4) 0.0216(17) Uani 1 1 d .
O6 O 0.7564(9) 0.4881(4) 0.6727(4) 0.0262(19) Uani 1 1 d .
O7 O 0.6935(8) 0.6120(4) 0.4828(4) 0.0171(16) Uani 1 1 d .
O8 O 0.5126(8) 0.5207(4) 0.4830(3) 0.0178(16) Uani 1 1 d .
O9 O 0.7147(7) 0.5122(4) 0.4179(3) 0.0181(11) Uani 1 1 d .
O10 O 0.4642(8) 0.7290(4) 0.5007(3) 0.0161(16) Uani 1 1 d .
O11 O 0.2821(8) 0.6384(4) 0.4995(3) 0.0165(17) Uani 1 1 d .
O12 O 0.2620(8) 0.7389(4) 0.4371(3) 0.0198(16) Uani 1 1 d .
O13 O 0.0131(8) 0.4771(4) 0.3587(3) 0.0179(16) Uani 1 1 d .
O14 O 0.1919(8) 0.3840(4) 0.3613(3) 0.0170(17) Uani 1 1 d .
O15 O 0.1924(8) 0.4695(4) 0.2824(4) 0.0235(18) Uani 1 1 d .
O16 O 0.0077(8) 0.4788(4) 0.4979(3) 0.0180(17) Uani 1 1 d .
O17 O 0.1879(8) 0.3850(4) 0.4999(3) 0.0161(17) Uani 1 1 d .
O18 O 0.2096(7) 0.4892(4) 0.5626(3) 0.0188(16) Uani 1 1 d .
O19 O -0.2303(8) 0.3639(4) 0.4959(3) 0.0168(17) Uani 1 1 d .
O20 O -0.0484(8) 0.2721(4) 0.4993(3) 0.0181(17) Uani 1 1 d .
O21 O -0.2494(8) 0.2659(4) 0.5650(3) 0.0209(16) Uani 1 1 d .
O22 O -0.2192(8) 0.3638(4) 0.3560(4) 0.0190(17) Uani 1 1 d .
O23 O -0.0373(8) 0.2735(4) 0.3582(3) 0.0182(16) Uani 1 1 d .
O24 O -0.1964(8) 0.2783(4) 0.2752(3) 0.0271(19) Uani 1 1 d .
O25 O 0.4338(10) 0.2739(5) 0.3105(5) 0.048(3) Uani 1 1 d .
H25A H 0.5154 0.2525 0.2979 0.058 Uiso 1 1 d R
H25B H 0.3626 0.2413 0.3134 0.058 Uiso 1 1 d R
O26 O 0.5274(9) 0.4402(5) 0.3163(4) 0.034(2) Uani 1 1 d .
H26A H 0.5078 0.4877 0.3181 0.041 Uiso 1 1 d R
H26B H 0.6193 0.4345 0.3045 0.041 Uiso 1 1 d R
O27 O 0.4418(8) 0.4831(4) 0.1787(4) 0.0283(19) Uani 1 1 d .
H27A H 0.4090 0.4759 0.1405 0.042 Uiso 1 1 d R
H27B H 0.5383 0.4856 0.1782 0.042 Uiso 1 1 d R
O28 O 0.5741(8) 0.3221(4) 0.1930(4) 0.0294(19) Uani 1 1 d .
H28A H 0.5593 0.3221 0.1523 0.044 Uiso 1 1 d R
H28B H 0.6542 0.3472 0.2016 0.044 Uiso 1 1 d R
O29 O -0.1921(9) 0.6608(4) 0.1812(4) 0.0278(19) Uani 1 1 d .
H29A H -0.1732 0.6792 0.1439 0.042 Uiso 1 1 d R
H29B H -0.1984 0.6125 0.1786 0.042 Uiso 1 1 d R
O30 O 0.1163(9) 0.5877(4) 0.2035(4) 0.0298(19) Uani 1 1 d .
H30A H 0.1235 0.5954 0.1629 0.045 Uiso 1 1 d R
H30B H 0.2044 0.5810 0.2194 0.045 Uiso 1 1 d R
O31 O -0.1457(12) 0.6228(5) 0.3240(4) 0.048(3) Uani 1 1 d .
H31A H -0.1541 0.5771 0.3106 0.058 Uiso 1 1 d R
H31B H -0.2341 0.6422 0.3267 0.058 Uiso 1 1 d R
O32 O 0.1874(9) 0.6523(4) 0.3297(4) 0.030(2) Uani 1 1 d .
H32A H 0.2540 0.6865 0.3366 0.036 Uiso 1 1 d R
H32B H 0.2312 0.6115 0.3174 0.036 Uiso 1 1 d R
O33 O 0.6040(12) 0.7108(6) 0.3686(4) 0.056(3) Uani 1 1 d .
O34 O 0.8638(13) 0.8253(6) 0.8677(5) 0.077(4) Uani 1 1 d .
O35 O 0.0289(13) 0.4036(6) 0.7831(6) 0.076(4) Uani 1 1 d .

loop_
_atom_site_aniso_label
_atom_site_aniso_U_11
_atom_site_aniso_U_22
_atom_site_aniso_U_33
_atom_site_aniso_U_23
_atom_site_aniso_U_13
_atom_site_aniso_U_12
Cd1 0.0201(4) 0.0270(4) 0.0272(5) -0.0015(4) -0.0005(4) 0.0003(3)
Cd2 0.0270(4) 0.0216(4) 0.0279(4) 0.0003(4) 0.0005(4) -0.0015(3)
Ru1 0.0100(4) 0.0097(3) 0.0121(4) 0.0004(3) -0.0005(3) -0.0017(3)
Ru2 0.0100(4) 0.0101(3) 0.0118(4) -0.0002(3) -0.0010(3) -0.0016(3)
Ru3 0.0097(4) 0.0099(4) 0.0115(4) 0.0009(3) -0.0002(3) 0.0014(3)
Ru4 0.0097(4) 0.0105(4) 0.0119(4) -0.0004(3) 0.0008(3) 0.0013(3)
K1 0.0264(14) 0.0212(13) 0.0398(16) 0.0015(11) -0.0011(12) -0.0021(11)
K2 0.0200(13) 0.0256(13) 0.0385(16) 0.0053(12) -0.0005(12) -0.0023(10)
C1 0.018(3) 0.010(3) 0.015(3) 0.002(2) -0.005(2) 0.004(3)
C2 0.007(5) 0.026(6) 0.026(6) 0.005(5) -0.004(4) 0.000(5)
C3 0.018(3) 0.010(3) 0.015(3) 0.002(2) -0.005(2) 0.004(3)
C4 0.018(3) 0.010(3) 0.015(3) 0.002(2) -0.005(2) 0.004(3)
C5 0.020(6) 0.016(5) 0.017(5) -0.001(4) 0.002(5) -0.003(5)
C6 0.022(6) 0.020(6) 0.013(5) -0.001(4) 0.007(4) -0.005(5)
C7 0.014(5) 0.019(5) 0.015(5) 0.005(5) -0.008(4) -0.005(5)
C8 0.010(5) 0.019(5) 0.020(6) -0.012(5) -0.007(4) 0.001(4)
O1 0.016(3) 0.019(3) 0.020(3) -0.007(2) 0.004(2) 0.007(2)
O2 0.010(4) 0.025(4) 0.022(4) -0.005(3) 0.011(3) -0.007(3)
O3 0.024(4) 0.021(4) 0.023(4) -0.005(3) 0.007(3) -0.002(3)
O4 0.008(4) 0.017(4) 0.026(4) 0.008(3) 0.002(3) 0.003(3)
O5 0.020(4) 0.017(4) 0.028(4) 0.004(3) -0.011(3) -0.001(3)
O6 0.020(4) 0.015(4) 0.043(5) 0.013(4) -0.016(4) -0.001(3)
O7 0.016(4) 0.017(4) 0.019(4) -0.002(3) 0.001(3) 0.001(3)
O8 0.013(4) 0.020(4) 0.020(4) -0.006(3) 0.005(3) -0.003(3)
O9 0.016(3) 0.019(3) 0.020(3) -0.007(2) 0.004(2) 0.007(2)
O10 0.015(4) 0.010(4) 0.024(4) 0.007(3) -0.006(3) -0.001(3)
O11 0.015(4) 0.012(4) 0.023(4) 0.001(3) -0.008(3) 0.000(3)
O12 0.017(4) 0.021(4) 0.022(4) -0.004(3) -0.008(3) 0.013(3)
O13 0.015(4) 0.014(4) 0.025(4) 0.005(3) 0.007(3) 0.008(3)
O14 0.021(4) 0.011(4) 0.019(4) 0.004(3) 0.007(3) -0.003(3)
O15 0.032(5) 0.019(4) 0.019(4) 0.003(3) 0.016(3) 0.006(4)
O16 0.021(4) 0.014(4) 0.018(4) -0.005(3) -0.003(3) -0.001(3)
O17 0.016(4) 0.012(4) 0.020(4) 0.000(3) -0.001(3) 0.003(3)
O18 0.017(4) 0.019(4) 0.020(4) -0.005(3) 0.000(3) -0.006(3)
O19 0.012(4) 0.016(4) 0.023(4) 0.006(3) 0.010(3) 0.002(3)
O20 0.020(4) 0.011(4) 0.023(4) 0.012(3) -0.003(3) 0.004(3)
O21 0.024(4) 0.023(4) 0.016(4) -0.003(3) 0.006(3) -0.011(3)
O22 0.012(4) 0.021(4) 0.023(4) -0.006(3) -0.006(3) 0.005(3)
O23 0.016(4) 0.016(4) 0.023(4) -0.004(3) -0.009(3) -0.001(3)
O24 0.027(5) 0.031(4) 0.023(4) -0.007(4) -0.006(3) 0.006(4)
O25 0.020(5) 0.050(6) 0.074(7) 0.031(5) 0.016(5) 0.002(4)
O26 0.027(5) 0.038(5) 0.039(5) -0.006(4) -0.005(4) -0.003(4)
O27 0.020(4) 0.043(5) 0.023(4) 0.012(4) 0.002(3) -0.003(4)
O28 0.021(4) 0.038(5) 0.029(4) -0.003(4) 0.005(3) 0.005(4)
O29 0.037(5) 0.021(4) 0.026(4) 0.004(4) 0.002(4) -0.012(4)
O30 0.025(4) 0.025(4) 0.039(5) -0.003(4) -0.016(4) 0.009(4)
O31 0.048(6) 0.055(6) 0.042(6) 0.027(5) 0.003(5) -0.012(5)
O32 0.029(5) 0.020(4) 0.042(5) -0.005(4) -0.014(4) 0.004(4)
O33 0.061(7) 0.058(6) 0.049(6) 0.021(5) 0.019(5) 0.013(6)
O34 0.063(7) 0.089(9) 0.078(8) -0.049(7) -0.019(7) 0.024(7)
O35 0.079(9) 0.055(7) 0.093(9) 0.010(7) -0.019(7) 0.004(6)

loop_
_atom_type_symbol
_atom_type_description
_atom_type_scat_dispersion_real
_atom_type_scat_dispersion_imag
_atom_type_scat_source
C C 0.0033 0.0016 'International Tables Vol C Tables 4.2.6.8 and 6.1.1.4'
H H 0.0000 0.0000 'International Tables Vol C Tables 4.2.6.8 and 6.1.1.4'
O O 0.0106 0.0060 'International Tables Vol C Tables 4.2.6.8 and 6.1.1.4'
K K 0.2009 0.2494 'International Tables Vol C Tables 4.2.6.8 and 6.1.1.4'
Ru Ru -1.2594 0.8363 'International Tables Vol C Tables 4.2.6.8 and 6.1.1.4'
Cd Cd -0.8075 1.2024 'International Tables Vol C Tables 4.2.6.8 and 6.1.1.4'

loop_
_geom_angle_atom_site_label_1
_geom_angle_atom_site_label_2
_geom_angle_atom_site_label_3
_geom_angle
_geom_angle_site_symmetry_1
_geom_angle_site_symmetry_3
O26 Cd1 O15 83.5(3) . .
O26 Cd1 O3 151.9(3) . 2_564
O15 Cd1 O3 89.3(3) . 2_564
O26 Cd1 O28 90.4(3) . .
O15 Cd1 O28 162.9(3) . .
O3 Cd1 O28 103.2(3) 2_564 .
O26 Cd1 O27 81.2(3) . .
O15 Cd1 O27 82.2(3) . .
O3 Cd1 O27 124.8(3) 2_564 .
O28 Cd1 O27 81.1(3) . .
O26 Cd1 O25 80.8(3) . .
O15 Cd1 O25 120.4(3) . .
O3 Cd1 O25 79.6(3) 2_564 .
O28 Cd1 O25 74.0(3) . .
O27 Cd1 O25 148.9(3) . .
O26 Cd1 K2 41.7(2) . .
O15 Cd1 K2 82.12(19) . .
O3 Cd1 K2 110.48(17) 2_564 .
O28 Cd1 K2 103.8(2) . .
O27 Cd1 K2 121.97(19) . .
O25 Cd1 K2 49.8(3) . .
O24 Cd2 O30 95.3(3) 3 .
O24 Cd2 O29 123.0(3) 3 .
O30 Cd2 O29 81.2(3) . .
O24 Cd2 O31 154.6(3) 3 .
O30 Cd2 O31 95.1(3) . .
O29 Cd2 O31 81.5(3) . .
O24 Cd2 O3 91.2(3) 3 4_466
O30 Cd2 O3 163.8(3) . 4_466
O29 Cd2 O3 82.9(3) . 4_466
O31 Cd2 O3 85.1(3) . 4_466
O24 Cd2 O32 82.1(3) 3 .
O30 Cd2 O32 76.1(3) . .
O29 Cd2 O32 147.7(3) . .
O31 Cd2 O32 78.0(3) . .
O3 Cd2 O32 119.6(3) 4_466 .
O24 Cd2 K1 115.12(18) 3 .
O30 Cd2 K1 100.9(2) . .
O29 Cd2 K1 121.41(19) . .
O31 Cd2 K1 39.9(2) . .
O3 Cd2 K1 89.67(17) 4_466 .
O32 Cd2 K1 43.8(2) . .
O4 Ru1 O7 88.7(3) . .
O4 Ru1 O1 89.9(3) . .
O7 Ru1 O1 178.5(3) . .
O4 Ru1 O10 179.5(3) . .
O7 Ru1 O10 90.9(3) . .
O1 Ru1 O10 90.5(3) . .
O4 Ru1 Ru2 90.1(2) . .
O7 Ru1 Ru2 89.9(2) . .
O1 Ru1 Ru2 90.7(2) . .
O10 Ru1 Ru2 90.17(19) . .
O4 Ru1 O12 93.0(3) . 4_566
O7 Ru1 O12 93.9(3) . 4_566
O1 Ru1 O12 85.5(3) . 4_566
O10 Ru1 O12 86.7(3) . 4_566
Ru2 Ru1 O12 175.09(18) . 4_566
O4 Ru1 K1 134.7(2) . 4_566
O7 Ru1 K1 119.4(2) . 4_566
O1 Ru1 K1 61.3(2) . 4_566
O10 Ru1 K1 45.4(2) . 4_566
Ru2 Ru1 K1 121.89(5) . 4_566
O12 Ru1 K1 53.43(19) 4_566 4_566
O8 Ru2 O5 88.4(3) . .
O8 Ru2 O2 177.5(3) . .
O5 Ru2 O2 89.2(3) . .
O8 Ru2 O11 91.0(3) . .
O5 Ru2 O11 179.3(3) . .
O2 Ru2 O11 91.4(3) . .
O8 Ru2 Ru1 89.9(2) . .
O5 Ru2 Ru1 89.9(2) . .
O2 Ru2 Ru1 89.5(2) . .
O11 Ru2 Ru1 89.7(2) . .
O8 Ru2 O18 94.6(3) . .
O5 Ru2 O18 93.5(3) . .
O2 Ru2 O18 86.1(3) . .
O11 Ru2 O18 86.9(3) . .
Ru1 Ru2 O18 174.35(17) . .
O20 Ru3 O23 92.6(3) . .
O20 Ru3 O17 90.7(3) . .
O23 Ru3 O17 176.7(3) . .
O20 Ru3 O14 179.7(3) . .
O23 Ru3 O14 87.1(3) . .
O17 Ru3 O14 89.6(3) . .
O20 Ru3 Ru4 90.1(2) . .
O23 Ru3 Ru4 89.6(2) . .
O17 Ru3 Ru4 90.7(2) . .
O14 Ru3 Ru4 89.9(2) . .
O20 Ru3 O21 89.2(3) . 4_556
O23 Ru3 O21 90.9(3) . 4_556
O17 Ru3 O21 88.9(3) . 4_556
O14 Ru3 O21 90.8(3) . 4_556
Ru4 Ru3 O21 179.18(18) . 4_556
O20 Ru3 K2 125.2(2) . .
O23 Ru3 K2 126.5(2) . .
O17 Ru3 K2 50.9(2) . .
O14 Ru3 K2 55.1(2) . .
Ru4 Ru3 K2 122.36(5) . .
O21 Ru3 K2 57.77(19) 4_556 .
O19 Ru4 O16 91.5(3) . .
O19 Ru4 O13 178.5(3) . .
O16 Ru4 O13 89.8(3) . .
O19 Ru4 O22 90.4(3) . .
O16 Ru4 O22 178.1(3) . .
O13 Ru4 O22 88.3(3) . .
O19 Ru4 O9 92.4(3) . 1_455
O16 Ru4 O9 93.1(3) . 1_455
O13 Ru4 O9 86.9(3) . 1_455
O22 Ru4 O9 86.6(3) . 1_455
O19 Ru4 Ru3 90.3(2) . .
O16 Ru4 Ru3 90.0(2) . .
O13 Ru4 Ru3 90.37(19) . .
O22 Ru4 Ru3 90.18(19) . .
O9 Ru4 Ru3 175.80(18) 1_455 .
O19 Ru4 K1 122.3(2) . .
O16 Ru4 K1 47.2(2) . .
O13 Ru4 K1 58.3(2) . .
O22 Ru4 K1 131.3(2) . .
O9 Ru4 K1 59.74(18) 1_455 .
Ru3 Ru4 K1 121.20(5) . .
O19 Ru4 K2 47.4(2) . 1_455
O16 Ru4 K2 123.9(2) . 1_455
O13 Ru4 K2 131.2(2) . 1_455
O22 Ru4 K2 57.5(2) . 1_455
O9 Ru4 K2 59.93(18) 1_455 1_455
Ru3 Ru4 K2 120.21(5) . 1_455
K1 Ru4 K2 117.47(6) . 1_455
O11 K1 O16 84.2(2) . .
O11 K1 O10 82.2(2) . 4_466
O16 K1 O10 134.4(2) . 4_466
O11 K1 O7 140.9(2) . 1_455
O16 K1 O7 81.4(2) . 1_455
O10 K1 O7 82.5(2) 4_466 1_455
O11 K1 O31 140.0(3) . .
O16 K1 O31 110.0(2) . .
O10 K1 O31 108.2(2) 4_466 .
O7 K1 O31 79.0(3) 1_455 .
O11 K1 O32 78.4(2) . .
O16 K1 O32 116.2(2) . .
O10 K1 O32 103.2(2) 4_466 .
O7 K1 O32 140.3(2) 1_455 .
O31 K1 O32 61.8(3) . .
O11 K1 O12 43.85(19) . .
O16 K1 O12 127.0(2) . .
O10 K1 O12 60.68(19) 4_466 .
O7 K1 O12 142.9(2) 1_455 .
O31 K1 O12 106.9(2) . .
O32 K1 O12 54.5(2) . .
O11 K1 O13 105.1(2) . .
O16 K1 O13 57.44(19) . .
O10 K1 O13 167.5(2) 4_466 .
O7 K1 O13 97.2(2) 1_455 .
O31 K1 O13 59.6(2) . .
O32 K1 O13 69.1(2) . .
O12 K1 O13 117.6(2) . .
O11 K1 O9 145.9(2) . 1_455
O16 K1 O9 61.9(2) . 1_455
O10 K1 O9 123.2(2) 4_466 1_455
O7 K1 O9 42.21(18) 1_455 1_455
O31 K1 O9 58.9(2) . 1_455
O32 K1 O9 112.4(2) . 1_455
O12 K1 O9 165.6(2) . 1_455
O13 K1 O9 55.06(17) . 1_455
O11 K1 O1 97.9(2) . 4_466
O16 K1 O1 170.3(2) . 4_466
O10 K1 O1 55.28(18) 4_466 4_466
O7 K1 O1 102.3(2) 1_455 4_466
O31 K1 O1 62.5(2) . 4_466
O32 K1 O1 55.42(19) . 4_466
O12 K1 O1 54.08(17) . 4_466
O13 K1 O1 113.0(2) . 4_466
O9 K1 O1 114.98(19) 1_455 4_466
O11 K1 C3 146.3(2) . 1_455
O16 K1 C3 68.2(2) . 1_455
O10 K1 C3 103.3(2) 4_466 1_455
O7 K1 C3 20.9(2) 1_455 1_455
O31 K1 C3 70.5(3) . 1_455
O32 K1 C3 130.5(2) . 1_455
O12 K1 C3 162.7(2) . 1_455
O13 K1 C3 76.5(2) . 1_455
O9 K1 C3 21.71(19) 1_455 1_455
O1 K1 C3 112.6(2) 4_466 1_455
O11 K1 Ru4 110.46(16) . .
O16 K1 Ru4 32.47(14) . .
O10 K1 Ru4 153.43(17) 4_466 .
O7 K1 Ru4 73.10(15) 1_455 .
O31 K1 Ru4 77.60(18) . .
O32 K1 Ru4 102.24(16) . .
O12 K1 Ru4 143.91(15) . .
O13 K1 Ru4 33.29(13) . .
O9 K1 Ru4 37.03(12) 1_455 .
O1 K1 Ru4 139.80(14) 4_466 .
C3 K1 Ru4 53.22(16) 1_455 .
O20 K2 O8 134.5(2) 4_556 .
O20 K2 O19 81.6(2) 4_556 1_655
O8 K2 O19 78.6(2) . 1_655
O20 K2 O17 79.2(2) 4_556 .
O8 K2 O17 82.6(2) . .
O19 K2 O17 129.6(2) 1_655 .
O20 K2 O26 142.8(2) 4_556 .
O8 K2 O26 82.0(2) . .
O19 K2 O26 104.0(2) 1_655 .
O17 K2 O26 119.2(2) . .
O20 K2 O14 104.4(2) 4_556 .
O8 K2 O14 100.8(2) . .
O19 K2 O14 171.2(2) 1_655 .
O17 K2 O14 58.6(2) . .
O26 K2 O14 67.3(2) . .
O20 K2 O21 44.0(2) 4_556 4_556
O8 K2 O21 143.3(2) . 4_556
O19 K2 O21 124.7(2) 1_655 4_556
O17 K2 O21 60.67(19) . 4_556
O26 K2 O21 113.8(2) . 4_556
O14 K2 O21 60.60(18) . 4_556
O20 K2 O22 106.4(2) 4_556 1_655
O8 K2 O22 96.4(2) . 1_655
O19 K2 O22 57.15(19) 1_655 1_655
O17 K2 O22 172.4(2) . 1_655
O26 K2 O22 53.3(2) . 1_655
O14 K2 O22 114.5(2) . 1_655
O21 K2 O22 119.8(2) 4_556 1_655
O20 K2 O25 84.2(2) 4_556 .
O8 K2 O25 141.3(2) . .
O19 K2 O25 115.8(2) 1_655 .
O17 K2 O25 108.0(2) . .
O26 K2 O25 60.0(2) . .
O14 K2 O25 59.4(2) . .
O21 K2 O25 59.5(2) 4_556 .
O22 K2 O25 68.2(2) 1_655 .
O20 K2 O9 141.9(2) 4_556 .
O8 K2 O9 42.11(18) . .
O19 K2 O9 60.29(19) 1_655 .
O17 K2 O9 123.91(19) . .
O26 K2 O9 56.9(2) . .
O14 K2 O9 113.42(19) . .
O21 K2 O9 170.5(2) 4_556 .
O22 K2 O9 54.37(17) 1_655 .
O25 K2 O9 111.4(2) . .
O20 K2 C7 22.4(2) 4_556 4_556
O8 K2 C7 142.9(2) . 4_556
O19 K2 C7 103.8(2) 1_655 4_556
O17 K2 C7 67.2(2) . 4_556
O26 K2 C7 131.0(3) . 4_556
O14 K2 C7 82.0(2) . 4_556
O21 K2 C7 21.7(2) 4_556 4_556
O22 K2 C7 116.3(2) 1_655 4_556
O25 K2 C7 71.7(2) . 4_556
O9 K2 C7 163.9(2) . 4_556
O20 K2 Ru3 76.33(16) 4_556 .
O8 K2 Ru3 108.31(16) . .
O19 K2 Ru3 154.58(16) 1_655 .
O17 K2 Ru3 33.42(14) . .
O26 K2 Ru3 101.25(17) . .
O14 K2 Ru3 33.97(13) . .
O21 K2 Ru3 38.35(13) 4_556 .
O22 K2 Ru3 142.03(16) 1_655 .
O25 K2 Ru3 74.60(16) . .
O9 K2 Ru3 140.29(14) . .
C7 K2 Ru3 55.65(18) 4_556 .
O3 C1 O1 119.9(9) . .
O3 C1 O2 118.8(9) . .
O1 C1 O2 121.3(9) . .
O6 C2 O5 121.4(10) . .
O6 C2 O4 120.6(9) . .
O5 C2 O4 118.0(9) . .
O9 C3 O8 121.3(9) . .
O9 C3 O7 117.6(9) . .
O8 C3 O7 121.1(9) . .
O9 C3 K1 69.6(5) . 1_655
O8 C3 K1 165.2(7) . 1_655
O7 C3 K1 49.7(5) . 1_655
O11 C4 O12 119.8(9) . .
O11 C4 O10 122.3(9) . .
O12 C4 O10 117.9(9) . .
O15 C5 O14 119.8(9) . .
O15 C5 O13 120.4(9) . .
O14 C5 O13 119.8(9) . .
O18 C6 O16 120.7(9) . .
O18 C6 O17 119.4(10) . .
O16 C6 O17 119.9(9) . .
O21 C7 O20 120.4(9) . .
O21 C7 O19 121.3(10) . .
O20 C7 O19 118.3(9) . .
O21 C7 K2 67.0(6) . 4_456
O20 C7 K2 53.7(5) . 4_456
O19 C7 K2 170.3(7) . 4_456
O24 C8 O23 120.3(9) . .
O24 C8 O22 120.6(9) . .
O23 C8 O22 119.0(9) . .
C1 O1 Ru1 118.6(6) . .
C1 O1 K1 128.3(6) . 4_566
Ru1 O1 K1 86.5(2) . 4_566
C1 O2 Ru2 119.0(6) . .
C1 O3 Cd1 103.0(6) . 2_565
C1 O3 Cd2 104.2(6) . 4_566
Cd1 O3 Cd2 152.7(3) 2_565 4_566
C2 O4 Ru1 121.1(6) . .
C2 O5 Ru2 120.9(7) . .
C3 O7 Ru1 119.0(7) . .
C3 O7 K1 109.4(6) . 1_655
Ru1 O7 K1 126.2(3) . 1_655
C3 O8 Ru2 119.4(6) . .
C3 O8 K2 109.1(6) . .
Ru2 O8 K2 128.0(3) . .
C3 O9 Ru4 129.4(6) . 1_655
C3 O9 K1 88.7(6) . 1_655
Ru4 O9 K1 83.2(2) 1_655 1_655
C3 O9 K2 86.4(6) . .
Ru4 O9 K2 83.6(2) 1_655 .
K1 O9 K2 158.3(3) 1_655 .
C4 O10 Ru1 118.1(6) . .
C4 O10 K1 124.2(6) . 4_566
Ru1 O10 K1 103.2(3) . 4_566
C4 O11 Ru2 119.5(7) . .
C4 O11 K1 106.2(6) . .
Ru2 O11 K1 134.3(3) . .
C4 O12 Ru1 134.9(7) . 4_466
C4 O12 K1 89.7(6) . .
Ru1 O12 K1 90.0(2) 4_466 .
C5 O13 Ru4 118.8(6) . .
C5 O13 K1 128.4(6) . .
Ru4 O13 K1 88.4(2) . .
C5 O14 Ru3 119.8(6) . .
C5 O14 K2 129.4(6) . .
Ru3 O14 K2 90.9(3) . .
C5 O15 Cd1 108.0(6) . .
C6 O16 Ru4 120.2(6) . .
C6 O16 K1 119.9(6) . .
Ru4 O16 K1 100.4(3) . .
C6 O17 Ru3 119.1(7) . .
C6 O17 K2 122.4(6) . .
Ru3 O17 K2 95.7(3) . .
C6 O18 Ru2 135.5(7) . .
C7 O19 Ru4 120.3(6) . .
C7 O19 K2 120.4(6) . 1_455
Ru4 O19 K2 100.7(3) . 1_455
C7 O20 Ru3 121.0(6) . .
C7 O20 K2 103.9(6) . 4_456
Ru3 O20 K2 134.9(3) . 4_456
C7 O21 Ru3 135.6(7) . 4_456
C7 O21 K2 91.3(6) . 4_456
Ru3 O21 K2 83.9(2) 4_456 4_456
C8 O22 Ru4 117.9(6) . .
C8 O22 K2 129.7(6) . 1_455
Ru4 O22 K2 89.6(2) . 1_455
C8 O23 Ru3 121.2(6) . .
C8 O24 Cd2 102.2(6) . 3_545
Cd1 O25 K2 95.2(3) . .
Cd1 O25 H25A 112.7 . .
K2 O25 H25A 112.8 . .
Cd1 O25 H25B 112.4 . .
K2 O25 H25B 112.7 . .
H25A O25 H25B 110.3 . .
Cd1 O26 K2 106.0(3) . .
Cd1 O26 H26A 110.4 . .
K2 O26 H26A 110.6 . .
Cd1 O26 H26B 110.5 . .
K2 O26 H26B 110.6 . .
H26A O26 H26B 108.8 . .
Cd1 O27 H27A 109.3 . .
Cd1 O27 H27B 109.2 . .
H27A O27 H27B 109.5 . .
Cd1 O28 H28A 109.4 . .
Cd1 O28 H28B 109.0 . .
H28A O28 H28B 109.5 . .
Cd2 O29 H29A 109.2 . .
Cd2 O29 H29B 109.5 . .
H29A O29 H29B 109.5 . .
Cd2 O30 H30A 109.3 . .
Cd2 O30 H30B 109.4 . .
H30A O30 H30B 109.5 . .
Cd2 O31 K1 108.0(4) . .
Cd2 O31 H31A 109.9 . .
K1 O31 H31A 110.1 . .
Cd2 O31 H31B 110.0 . .
K1 O31 H31B 110.2 . .
H31A O31 H31B 108.6 . .
Cd2 O32 K1 102.4(3) . .
Cd2 O32 H32A 111.3 . .
K1 O32 H32A 111.3 . .
Cd2 O32 H32B 111.2 . .
K1 O32 H32B 111.2 . .
H32A O32 H32B 109.3 . .

loop_
_geom_bond_atom_site_label_1
_geom_bond_atom_site_label_2
_geom_bond_distance
_geom_bond_site_symmetry_2
Cd1 O26 2.299(8) .
Cd1 O15 2.314(7) .
Cd1 O3 2.356(7) 2_564
Cd1 O28 2.357(7) .
Cd1 O27 2.360(7) .
Cd1 O25 2.377(8) .
Cd1 K2 4.134(3) .
Cd2 O24 2.320(7) 3
Cd2 O30 2.332(7) .
Cd2 O29 2.333(8) .
Cd2 O31 2.341(9) .
Cd2 O3 2.384(7) 4_466
Cd2 O32 2.389(8) .
Cd2 K1 4.191(3) .
Ru1 O4 2.011(7) .
Ru1 O7 2.027(7) .
Ru1 O1 2.036(7) .
Ru1 O10 2.042(7) .
Ru1 Ru2 2.2607(11) .
Ru1 O12 2.275(7) 4_566
Ru1 K1 3.819(2) 4_566
Ru2 O8 2.030(7) .
Ru2 O5 2.027(7) .
Ru2 O2 2.043(7) .
Ru2 O11 2.052(7) .
Ru2 O18 2.286(6) .
Ru3 O20 2.013(7) .
Ru3 O23 2.018(7) .
Ru3 O17 2.020(7) .
Ru3 O14 2.039(7) .
Ru3 Ru4 2.2580(11) .
Ru3 O21 2.277(7) 4_556
Ru3 K2 3.649(3) .
Ru4 O19 2.024(7) .
Ru4 O16 2.030(7) .
Ru4 O13 2.042(7) .
Ru4 O22 2.048(7) .
Ru4 O9 2.255(6) 1_455
Ru4 K1 3.719(3) .
Ru4 K2 3.770(3) 1_455
K1 O11 2.737(8) .
K1 O16 2.773(8) .
K1 O10 2.793(7) 4_466
K1 O7 2.790(8) 1_455
K1 O31 2.828(10) .
K1 O32 2.970(9) .
K1 O12 3.067(8) .
K1 O13 3.166(8) .
K1 O9 3.235(7) 1_455
K1 O1 3.358(8) 4_466
K1 C3 3.451(11) 1_455
K2 O20 2.797(7) 4_556
K2 O8 2.807(7) .
K2 O19 2.826(8) 1_655
K2 O17 2.845(8) .
K2 O26 2.860(9) .
K2 O14 2.993(8) .
K2 O21 3.104(8) 4_556
K2 O22 3.180(8) 1_655
K2 O25 3.172(11) .
K2 O9 3.283(7) .
K2 C7 3.371(11) 4_556
C1 O3 1.274(11) .
C1 O1 1.288(12) .
C1 O2 1.312(11) .
C2 O6 1.237(12) .
C2 O5 1.309(11) .
C2 O4 1.329(12) .
C3 O9 1.277(11) .
C3 O8 1.285(12) .
C3 O7 1.305(11) .
C3 K1 3.451(11) 1_655
C4 O11 1.258(12) .
C4 O12 1.272(11) .
C4 O10 1.316(12) .
C5 O15 1.254(12) .
C5 O14 1.302(12) .
C5 O13 1.318(12) .
C6 O18 1.263(12) .
C6 O16 1.301(13) .
C6 O17 1.337(12) .
C7 O21 1.247(12) .
C7 O20 1.324(12) .
C7 O19 1.320(12) .
C7 K2 3.371(11) 4_456
C8 O24 1.264(12) .
C8 O23 1.286(11) .
C8 O22 1.326(11) .
O1 K1 3.358(8) 4_566
O3 Cd1 2.356(7) 2_565
O3 Cd2 2.384(7) 4_566
O7 K1 2.790(8) 1_655
O9 Ru4 2.255(6) 1_655
O9 K1 3.235(7) 1_655
O10 K1 2.793(7) 4_566
O12 Ru1 2.275(6) 4_466
O19 K2 2.826(8) 1_455
O20 K2 2.797(7) 4_456
O21 Ru3 2.277(7) 4_456
O21 K2 3.104(8) 4_456
O22 K2 3.180(8) 1_455
O24 Cd2 2.320(7) 3_545
O25 H25A 0.8500 .
O25 H25B 0.8500 .
O26 H26A 0.8500 .
O26 H26B 0.8500 .
O27 H27A 0.8499 .
O27 H27B 0.8500 .
O28 H28A 0.8500 .
O28 H28B 0.8500 .
O29 H29A 0.8500 .
O29 H29B 0.8500 .
O30 H30A 0.8501 .
O30 H30B 0.8500 .
O31 H31A 0.8500 .
O31 H31B 0.8499 .
O32 H32A 0.8499 .
O32 H32B 0.8501 .
